data_7131123
loop_
_publ_author_name
'Mandal, Dipendu'
'Hussain, Zahid'
'Luo, Yong-An'
'Wu, Yile'
'Stephan, Douglas W.'

_publ_section_title
;
 Transient hydroboration and hydroalumination of activated azo-species:
 avenues to NBO and NAlO-heterobicycles.
;
_journal_issue 6
_journal_name_full 'Chemical communications (Cambridge, England)'
_journal_page_first 780
_journal_page_last 783
_journal_paper_doi 10.1039/d2cc06207k
_journal_volume 59
_journal_year 2023
_chemical_formula_moiety 'C12 H21 B N O2'
_chemical_formula_sum 'C12 H21 B N O2'
_chemical_formula_weight 222.11
_space_group_crystal_system monoclinic
_space_group_IT_number 14
_space_group_name_Hall '-P 2yn'
_space_group_name_H-M_alt 'P 1 21/n 1'
_atom_sites_solution_hydrogens geom
_audit_creation_date 2022-11-01
_audit_creation_method
;
Olex2 1.5
(compiled 2022.04.07 svn.rca3783a0 for OlexSys, GUI svn.r6498)
;
_audit_update_record
;
2022-11-01 deposited with the CCDC.	2022-12-15 downloaded from the CCDC.
;
_cell_angle_alpha 90
_cell_angle_beta 106.701(3)
_cell_angle_gamma 90
_cell_formula_units_Z 4
_cell_length_a 11.6054(6)
_cell_length_b 7.3351(4)
_cell_length_c 15.1136(8)
_cell_measurement_reflns_used 5801
_cell_measurement_temperature 200(2)
_cell_measurement_theta_max 66.50
_cell_measurement_theta_min 5.67
_cell_volume 1232.30(11)
_computing_cell_refinement 'SAINT V8.40B (?, 2016)'
_computing_data_reduction 'SAINT V8.40B (?, 2016)'
_computing_molecular_graphics 'Olex2 1.5 (Dolomanov et al., 2009)'
_computing_publication_material 'Olex2 1.5 (Dolomanov et al., 2009)'
_computing_structure_refinement 'SHELXL 2018/3 (Sheldrick, 2015)'
_computing_structure_solution 'XT (Sheldrick, 2015)'
_diffrn_ambient_temperature 200.00
_diffrn_measured_fraction_theta_full 0.999
_diffrn_measured_fraction_theta_max 0.999
_diffrn_measurement_device_type 'Bruker APEX-II CCD'
_diffrn_measurement_method '\f and \w scans'
_diffrn_radiation_type CuK\a
_diffrn_radiation_wavelength 1.54178
_diffrn_reflns_av_R_equivalents 0.1049
_diffrn_reflns_av_unetI/netI 0.0579
_diffrn_reflns_Laue_measured_fraction_full 0.999
_diffrn_reflns_Laue_measured_fraction_max 0.999
_diffrn_reflns_limit_h_max 12
_diffrn_reflns_limit_h_min -13
_diffrn_reflns_limit_k_max 8
_diffrn_reflns_limit_k_min -8
_diffrn_reflns_limit_l_max 17
_diffrn_reflns_limit_l_min -17
_diffrn_reflns_number 18243
_diffrn_reflns_point_group_measured_fraction_full 0.999
_diffrn_reflns_point_group_measured_fraction_max 0.999
_diffrn_reflns_theta_full 66.613
_diffrn_reflns_theta_max 66.613
_diffrn_reflns_theta_min 4.262
_diffrn_standards_number 0
_exptl_absorpt_coefficient_mu 0.622
_exptl_absorpt_correction_T_max 0.7528
_exptl_absorpt_correction_T_min 0.5192
_exptl_absorpt_correction_type none
_exptl_absorpt_process_details
'SADABS-2016/2 (Bruker,2016/2) was used for absorption correction. wR2(int) was 0.1628 before and 0.1011 after correction. The Ratio of minimum to maximum transmission is 0.6897. The \l/2 correction factor is Not present.'
_exptl_crystal_colour colourless
_exptl_crystal_colour_primary colourless
_exptl_crystal_density_diffrn 1.197
_exptl_crystal_description block
_exptl_crystal_F_000 484
_exptl_crystal_size_max 0.15
_exptl_crystal_size_mid 0.12
_exptl_crystal_size_min 0.1
_refine_diff_density_max 0.694
_refine_diff_density_min -0.398
_refine_diff_density_rms 0.067
_refine_ls_extinction_method none
_refine_ls_goodness_of_fit_ref 1.084
_refine_ls_hydrogen_treatment constr
_refine_ls_matrix_type full
_refine_ls_number_parameters 147
_refine_ls_number_reflns 2168
_refine_ls_number_restraints 12
_refine_ls_restrained_S_all 1.140
_refine_ls_R_factor_all 0.0823
_refine_ls_R_factor_gt 0.0736
_refine_ls_shift/su_max 0.001
_refine_ls_shift/su_mean 0.000
_refine_ls_structure_factor_coef Fsqd
_refine_ls_weighting_details 'w=1/[\s^2^(Fo^2^)+(0.1045P)^2^+1.0344P] where P=(Fo^2^+2Fc^2^)/3'
_refine_ls_weighting_scheme calc
_refine_ls_wR_factor_gt 0.2010
_refine_ls_wR_factor_ref 0.2095
_reflns_Friedel_coverage 0.000
_reflns_number_gt 1836
_reflns_number_total 2168
_reflns_threshold_expression 'I > 2\s(I)'
_cod_data_source_file d2cc06207k2.cif
_cod_data_source_block 321
_cod_depositor_comments 'Adding full bibliography for 7131121--7131128.cif.'
_cod_database_code 7131123
_shelx_shelxl_version_number 2018/3
_shelx_space_group_comment
;
The symmetry employed for this shelxl refinement is uniquely defined
by the following loop, which should always be used as a source of
symmetry information in preference to the above space-group names.
They are only intended as comments.
;
_shelx_estimated_absorpt_t_max 0.940
_shelx_estimated_absorpt_t_min 0.913
_olex2_refinement_description
;
1. Fixed Uiso
 At 1.2 times of:
  All C(H) groups, All C(H,H) groups
 At 1.5 times of:
  All C(H,H,H) groups
2. Uiso/Uaniso restraints and constraints
C7 \\sim C8 \\sim C9: within 2A with sigma of 0.002 and sigma for terminal
atoms of 0.004 within 2A
3.a Ternary CH refined with riding coordinates:
 C3(H3), C13(H13), C9(H9)
3.b Secondary CH2 refined with riding coordinates:
 C10(H10A,H10B), C6(H6A,H6B), C12(H12A,H12B), C7(H7A,H7B), C11(H11A,H11B),
 C8(H8A,H8B)
3.c Idealised Me refined as rotating group:
 C4(H4A,H4B,H4C), C2(H2A,H2B,H2C)
;
_olex2_submission_special_instructions 'No special instructions were received'

loop_
_space_group_symop_operation_xyz
'x, y, z'
'-x+1/2, y+1/2, -z+1/2'
'-x, -y, -z'
'x-1/2, -y-1/2, z-1/2'

loop_
_atom_site_label
_atom_site_type_symbol
_atom_site_fract_x
_atom_site_fract_y
_atom_site_fract_z
_atom_site_U_iso_or_equiv
_atom_site_adp_type
_atom_site_occupancy
_atom_site_site_symmetry_order
_atom_site_calc_flag
_atom_site_refinement_flags_posn
_atom_site_refinement_flags_adp
_atom_site_refinement_flags_occupancy
_atom_site_disorder_assembly
_atom_site_disorder_group
O1 O 0.61543(16) 0.7185(3) 0.57158(12) 0.0365(5) Uani 1 1 d . . . . .
O2 O 0.53737(17) 0.6150(3) 0.68394(12) 0.0380(5) Uani 1 1 d . . . . .
N1 N 0.48623(18) 0.4865(3) 0.54235(13) 0.0316(5) Uani 1 1 d . . . . .
C1 C 0.5473(2) 0.6092(3) 0.60011(16) 0.0306(6) Uani 1 1 d . . . . .
C3 C 0.6025(2) 0.7572(4) 0.74825(17) 0.0345(6) Uani 1 1 d . . . . .
H3 H 0.596938 0.876612 0.715392 0.041 Uiso 1 1 calc R U . . .
C13 C 0.5821(2) 0.8381(4) 0.40207(18) 0.0388(6) Uani 1 1 d . . . . .
H13 H 0.499311 0.879764 0.400070 0.047 Uiso 1 1 calc R U . . .
C9 C 0.7450(2) 0.5929(5) 0.4699(2) 0.0464(7) Uani 1 1 d . U . . .
H9 H 0.765102 0.482819 0.510494 0.056 Uiso 1 1 calc R U . . .
C4 C 0.5363(3) 0.7670(5) 0.8203(2) 0.0493(8) Uani 1 1 d . . . . .
H4A H 0.451700 0.797254 0.790657 0.074 Uiso 1 1 calc R U . . .
H4B H 0.572658 0.861318 0.865628 0.074 Uiso 1 1 calc R U . . .
H4C H 0.541326 0.648898 0.851453 0.074 Uiso 1 1 calc R U . . .
C10 C 0.7398(3) 0.5397(4) 0.3720(2) 0.0486(8) Uani 1 1 d . . . . .
H10A H 0.822688 0.511593 0.370443 0.058 Uiso 1 1 calc R U . . .
H10B H 0.692414 0.425911 0.356551 0.058 Uiso 1 1 calc R U . . .
C6 C 0.6702(3) 0.9937(4) 0.4403(2) 0.0486(8) Uani 1 1 d . . . . .
H6A H 0.656342 1.038639 0.498111 0.058 Uiso 1 1 calc R U . . .
H6B H 0.652792 1.095401 0.395291 0.058 Uiso 1 1 calc R U . . .
C12 C 0.5807(3) 0.7775(4) 0.3056(2) 0.0483(8) Uani 1 1 d . . . . .
H12A H 0.509073 0.699589 0.280561 0.058 Uiso 1 1 calc R U . . .
H12B H 0.570735 0.887077 0.265877 0.058 Uiso 1 1 calc R U . . .
C2 C 0.7328(3) 0.7014(5) 0.7872(2) 0.0470(7) Uani 1 1 d . . . . .
H2A H 0.737098 0.581899 0.816962 0.071 Uiso 1 1 calc R U . . .
H2B H 0.775119 0.791772 0.832770 0.071 Uiso 1 1 calc R U . . .
H2C H 0.770664 0.694434 0.737079 0.071 Uiso 1 1 calc R U . . .
C7 C 0.8058(3) 0.9401(6) 0.4606(2) 0.0598(8) Uani 1 1 d . U . . .
H7A H 0.855588 1.035524 0.499915 0.072 Uiso 1 1 calc R U . . .
H7B H 0.826667 0.937431 0.401541 0.072 Uiso 1 1 calc R U . . .
C11 C 0.6874(3) 0.6767(5) 0.2976(2) 0.0560(8) Uani 1 1 d . . . . .
H11A H 0.750751 0.766422 0.296677 0.067 Uiso 1 1 calc R U . . .
H11B H 0.665408 0.612707 0.237400 0.067 Uiso 1 1 calc R U . . .
B1 B 0.6161(2) 0.6678(4) 0.47045(18) 0.0318(6) Uani 1 1 d . . . . .
C8 C 0.8391(3) 0.7473(6) 0.5107(2) 0.0591(7) Uani 1 1 d . U . . .
H8A H 0.918683 0.708575 0.505712 0.071 Uiso 1 1 calc R U . . .
H8B H 0.845980 0.762088 0.577135 0.071 Uiso 1 1 calc R U . . .

loop_
_atom_site_aniso_label
_atom_site_aniso_U_11
_atom_site_aniso_U_22
_atom_site_aniso_U_33
_atom_site_aniso_U_23
_atom_site_aniso_U_13
_atom_site_aniso_U_12
O1 0.0433(10) 0.0420(11) 0.0246(9) -0.0029(7) 0.0102(7) -0.0141(8)
O2 0.0467(10) 0.0455(11) 0.0218(9) -0.0060(7) 0.0100(7) -0.0156(8)
N1 0.0383(11) 0.0374(12) 0.0196(10) -0.0003(8) 0.0093(8) -0.0070(9)
C1 0.0332(12) 0.0350(13) 0.0223(12) 0.0005(10) 0.0057(9) -0.0033(10)
C3 0.0372(13) 0.0360(14) 0.0256(12) -0.0055(10) 0.0016(10) -0.0031(10)
C13 0.0418(13) 0.0401(15) 0.0329(14) 0.0069(11) 0.0081(11) -0.0009(11)
C9 0.0374(12) 0.0620(16) 0.0391(13) 0.0101(12) 0.0096(10) -0.0018(12)
C4 0.0480(16) 0.067(2) 0.0313(14) -0.0121(14) 0.0086(12) -0.0012(14)
C10 0.0468(15) 0.0514(18) 0.0525(18) -0.0084(14) 0.0221(14) -0.0060(13)
C6 0.071(2) 0.0345(15) 0.0437(16) -0.0007(12) 0.0223(15) -0.0090(13)
C12 0.071(2) 0.0412(16) 0.0319(15) 0.0042(12) 0.0139(13) -0.0104(14)
C2 0.0386(14) 0.0582(19) 0.0389(15) -0.0016(13) 0.0025(12) 0.0006(13)
C7 0.0548(14) 0.0778(18) 0.0444(14) -0.0014(14) 0.0106(12) -0.0246(14)
C11 0.0638(19) 0.057(2) 0.0462(18) -0.0032(15) 0.0141(15) -0.0088(16)
B1 0.0376(14) 0.0354(15) 0.0212(13) -0.0008(11) 0.0063(11) -0.0075(11)
C8 0.0470(12) 0.0824(16) 0.0448(13) 0.0026(12) 0.0081(11) -0.0128(12)

loop_
_atom_type_symbol
_atom_type_description
_atom_type_scat_dispersion_real
_atom_type_scat_dispersion_imag
_atom_type_scat_source
C C 0.0181 0.0091 'International Tables Vol C Tables 4.2.6.8 and 6.1.1.4'
H H 0.0000 0.0000 'International Tables Vol C Tables 4.2.6.8 and 6.1.1.4'
B B 0.0090 0.0039 'International Tables Vol C Tables 4.2.6.8 and 6.1.1.4'
N N 0.0311 0.0180 'International Tables Vol C Tables 4.2.6.8 and 6.1.1.4'
O O 0.0492 0.0322 'International Tables Vol C Tables 4.2.6.8 and 6.1.1.4'

loop_
_geom_angle_atom_site_label_1
_geom_angle_atom_site_label_2
_geom_angle_atom_site_label_3
_geom_angle
_geom_angle_site_symmetry_1
_geom_angle_site_symmetry_3
_geom_angle_publ_flag
C1 O1 B1 110.69(19) . . ?
C1 O2 C3 119.38(19) . . ?
N1 N1 B1 109.8(2) 3_666 3_666 ?
C1 N1 N1 106.6(2) . 3_666 ?
C1 N1 B1 143.2(2) . 3_666 ?
O1 C1 O2 122.7(2) . . ?
O1 C1 N1 118.2(2) . . ?
O2 C1 N1 119.1(2) . . ?
O2 C3 H3 110.1 . . ?
O2 C3 C4 103.8(2) . . ?
O2 C3 C2 109.3(2) . . ?
C4 C3 H3 110.1 . . ?
C4 C3 C2 113.1(2) . . ?
C2 C3 H3 110.1 . . ?
C6 C13 H13 108.4 . . ?
C6 C13 B1 109.0(2) . . ?
C12 C13 H13 108.4 . . ?
C12 C13 C6 113.7(2) . . ?
C12 C13 B1 108.9(2) . . ?
B1 C13 H13 108.4 . . ?
C10 C9 H9 109.2 . . ?
C10 C9 B1 108.6(2) . . ?
C10 C9 C8 113.4(3) . . ?
B1 C9 H9 109.2 . . ?
C8 C9 H9 109.2 . . ?
C8 C9 B1 107.3(3) . . ?
C3 C4 H4A 109.5 . . ?
C3 C4 H4B 109.5 . . ?
C3 C4 H4C 109.5 . . ?
H4A C4 H4B 109.5 . . ?
H4A C4 H4C 109.5 . . ?
H4B C4 H4C 109.5 . . ?
C9 C10 H10A 108.1 . . ?
C9 C10 H10B 108.1 . . ?
H10A C10 H10B 107.3 . . ?
C11 C10 C9 116.9(3) . . ?
C11 C10 H10A 108.1 . . ?
C11 C10 H10B 108.1 . . ?
C13 C6 H6A 108.7 . . ?
C13 C6 H6B 108.7 . . ?
C13 C6 C7 114.3(3) . . ?
H6A C6 H6B 107.6 . . ?
C7 C6 H6A 108.7 . . ?
C7 C6 H6B 108.7 . . ?
C13 C12 H12A 108.2 . . ?
C13 C12 H12B 108.2 . . ?
H12A C12 H12B 107.3 . . ?
C11 C12 C13 116.6(3) . . ?
C11 C12 H12A 108.2 . . ?
C11 C12 H12B 108.2 . . ?
C3 C2 H2A 109.5 . . ?
C3 C2 H2B 109.5 . . ?
C3 C2 H2C 109.5 . . ?
H2A C2 H2B 109.5 . . ?
H2A C2 H2C 109.5 . . ?
H2B C2 H2C 109.5 . . ?
C6 C7 H7A 108.7 . . ?
C6 C7 H7B 108.7 . . ?
C6 C7 C8 114.1(3) . . ?
H7A C7 H7B 107.6 . . ?
C8 C7 H7A 108.7 . . ?
C8 C7 H7B 108.7 . . ?
C10 C11 H11A 108.2 . . ?
C10 C11 H11B 108.2 . . ?
C12 C11 C10 116.3(3) . . ?
C12 C11 H11A 108.2 . . ?
C12 C11 H11B 108.2 . . ?
H11A C11 H11B 107.4 . . ?
O1 B1 N1 94.22(17) . 3_666 ?
O1 B1 C13 112.0(2) . . ?
O1 B1 C9 110.6(2) . . ?
C13 B1 N1 115.8(2) . 3_666 ?
C9 B1 N1 114.7(2) . 3_666 ?
C9 B1 C13 108.9(2) . . ?
C9 C8 C7 113.9(3) . . ?
C9 C8 H8A 108.8 . . ?
C9 C8 H8B 108.8 . . ?
C7 C8 H8A 108.8 . . ?
C7 C8 H8B 108.8 . . ?
H8A C8 H8B 107.7 . . ?

loop_
_geom_bond_atom_site_label_1
_geom_bond_atom_site_label_2
_geom_bond_distance
_geom_bond_site_symmetry_2
_geom_bond_publ_flag
O1 C1 1.284(3) . ?
O1 B1 1.575(3) . ?
O2 C1 1.306(3) . ?
O2 C3 1.477(3) . ?
N1 N1 1.420(4) 3_666 ?
N1 C1 1.311(3) . ?
N1 B1 1.611(3) 3_666 ?
C3 H3 1.0000 . ?
C3 C4 1.503(4) . ?
C3 C2 1.514(4) . ?
C13 H13 1.0000 . ?
C13 C6 1.531(4) . ?
C13 C12 1.520(4) . ?
C13 B1 1.597(4) . ?
C9 H9 1.0000 . ?
C9 C10 1.515(4) . ?
C9 B1 1.596(4) . ?
C9 C8 1.571(5) . ?
C4 H4A 0.9800 . ?
C4 H4B 0.9800 . ?
C4 H4C 0.9800 . ?
C10 H10A 0.9900 . ?
C10 H10B 0.9900 . ?
C10 C11 1.500(5) . ?
C6 H6A 0.9900 . ?
C6 H6B 0.9900 . ?
C6 C7 1.564(5) . ?
C12 H12A 0.9900 . ?
C12 H12B 0.9900 . ?
C12 C11 1.476(5) . ?
C2 H2A 0.9800 . ?
C2 H2B 0.9800 . ?
C2 H2C 0.9800 . ?
C7 H7A 0.9900 . ?
C7 H7B 0.9900 . ?
C7 C8 1.598(5) . ?
C11 H11A 0.9900 . ?
C11 H11B 0.9900 . ?
C8 H8A 0.9900 . ?
C8 H8B 0.9900 . ?

loop_
_geom_torsion_atom_site_label_1
_geom_torsion_atom_site_label_2
_geom_torsion_atom_site_label_3
_geom_torsion_atom_site_label_4
_geom_torsion
_geom_torsion_site_symmetry_1
_geom_torsion_site_symmetry_2
_geom_torsion_site_symmetry_3
_geom_torsion_site_symmetry_4
_geom_torsion_publ_flag
N1 N1 C1 O1 -0.9(4) 3_666 . . . ?
N1 N1 C1 O2 179.6(2) 3_666 . . . ?
C1 O1 B1 N1 6.1(2) . . . 3_666 ?
C1 O1 B1 C13 126.1(2) . . . . ?
C1 O1 B1 C9 -112.2(2) . . . . ?
C1 O2 C3 C4 159.5(2) . . . . ?
C1 O2 C3 C2 -79.5(3) . . . . ?
C3 O2 C1 O1 2.7(4) . . . . ?
C3 O2 C1 N1 -177.8(2) . . . . ?
C13 C6 C7 C8 -43.3(4) . . . . ?
C13 C12 C11 C10 40.3(4) . . . . ?
C9 C10 C11 C12 -40.1(4) . . . . ?
C10 C9 B1 O1 178.0(2) . . . . ?
C10 C9 B1 N1 73.0(3) . . . 3_666 ?
C10 C9 B1 C13 -58.6(3) . . . . ?
C10 C9 C8 C7 66.6(4) . . . . ?
C6 C13 C12 C11 71.5(3) . . . . ?
C6 C13 B1 O1 57.2(3) . . . . ?
C6 C13 B1 N1 163.7(2) . . . 3_666 ?
C6 C13 B1 C9 -65.4(3) . . . . ?
C6 C7 C8 C9 43.2(4) . . . . ?
C12 C13 C6 C7 -67.6(3) . . . . ?
C12 C13 B1 O1 -178.3(2) . . . . ?
C12 C13 B1 N1 -71.8(3) . . . 3_666 ?
C12 C13 B1 C9 59.1(3) . . . . ?
B1 O1 C1 O2 175.5(2) . . . . ?
B1 O1 C1 N1 -4.0(3) . . . . ?
B1 N1 C1 O1 -172.6(3) 3_666 . . . ?
B1 N1 C1 O2 7.9(5) 3_666 . . . ?
B1 C13 C6 C7 54.1(3) . . . . ?
B1 C13 C12 C11 -50.3(3) . . . . ?
B1 C9 C10 C11 49.3(3) . . . . ?
B1 C9 C8 C7 -53.3(3) . . . . ?
C8 C9 C10 C11 -69.8(4) . . . . ?
C8 C9 B1 O1 -59.1(3) . . . . ?
C8 C9 B1 N1 -164.1(2) . . . 3_666 ?
C8 C9 B1 C13 64.3(3) . . . . ?
